data_7042073
loop_
_publ_author_name
'Moore, James T.'
'Smith, Nicholas E.'
'Lu, Connie C.'

_publ_section_title
;
 Structure and dynamic NMR behavior of rhodium complexes supported by
 Lewis acidic group 13 metallatranes.
;
_journal_issue 17
_journal_name_full 'Dalton transactions (Cambridge, England : 2003)'
_journal_page_first 5689
_journal_page_last 5701
_journal_paper_doi 10.1039/c6dt04769f
_journal_volume 46
_journal_year 2017
_chemical_formula_moiety 'C39 H61 Al N4 P3 Rh, 0.5(C6 H6)'
_chemical_formula_sum 'C42 H64 Al N4 P3 Rh'
_chemical_formula_weight 847.77
_chemical_name_common 16232_Complex_1-H
_chemical_properties_physical ', Air-sensitive,Moisture-sensitive'
_space_group_crystal_system triclinic
_space_group_IT_number 2
_space_group_name_Hall '-P 1'
_space_group_name_H-M_alt 'P -1'
_symmetry_space_group_name_Hall '-P 1'
_symmetry_space_group_name_H-M 'P -1'
_atom_sites_solution_hydrogens mixed
_audit_creation_method SHELXL-2014/7
_audit_update_record
;
2016-12-16 deposited with the CCDC.
2017-02-15 downloaded from the CCDC.
;
_cell_angle_alpha 69.082(7)
_cell_angle_beta 77.640(7)
_cell_angle_gamma 82.728(7)
_cell_formula_units_Z 2
_cell_length_a 11.611(7)
_cell_length_b 14.168(8)
_cell_length_c 14.280(8)
_cell_measurement_reflns_used 3622
_cell_measurement_temperature 173(2)
_cell_measurement_theta_max 22.224
_cell_measurement_theta_min 2.2502
_cell_volume 2140(2)
_computing_cell_refinement 'SAINT, Bruker'
_computing_data_collection 'APEX2, Bruker'
_computing_data_reduction 'SAINT, Bruker'
_computing_molecular_graphics 'Shelxle-2014 (Sheldrick, 2014)'
_computing_structure_refinement 'SHELXL-2014/7 (Sheldrick, 2014)'
_computing_structure_solution 'SHELXS-97 (Sheldrick, 2008)'
_diffrn_ambient_temperature 173(2)
_diffrn_measured_fraction_theta_full 0.998
_diffrn_measured_fraction_theta_max 0.991
_diffrn_measurement_device_type 'Bruker APEX-II CCD'
_diffrn_measurement_method 'area detector, omega scans per phi'
_diffrn_radiation_type MoK\a
_diffrn_radiation_wavelength 0.71073
_diffrn_reflns_av_unetI/netI 0.0762
_diffrn_reflns_Laue_measured_fraction_full 0.998
_diffrn_reflns_Laue_measured_fraction_max 0.991
_diffrn_reflns_limit_h_max 14
_diffrn_reflns_limit_h_min -13
_diffrn_reflns_limit_k_max 17
_diffrn_reflns_limit_k_min -15
_diffrn_reflns_limit_l_max 17
_diffrn_reflns_limit_l_min 0
_diffrn_reflns_number 8104
_diffrn_reflns_point_group_measured_fraction_full 0.998
_diffrn_reflns_point_group_measured_fraction_max 0.991
_diffrn_reflns_theta_full 25.242
_diffrn_reflns_theta_max 25.757
_diffrn_reflns_theta_min 1.541
_diffrn_source 'normal focus-sealed tube'
_exptl_absorpt_coefficient_mu 0.565
_exptl_absorpt_correction_type multi-scan
_exptl_absorpt_process_details 'TWINABS-2012/1, Sheldrick'
_exptl_crystal_colour yellow
_exptl_crystal_density_diffrn 1.315
_exptl_crystal_density_method 'not measured'
_exptl_crystal_description plate
_exptl_crystal_F_000 894
_exptl_crystal_recrystallization_method 'Re-crystallisation from solvent: Benzene, hexanes'
_exptl_crystal_size_max 0.210
_exptl_crystal_size_mid 0.180
_exptl_crystal_size_min 0.100
_exptl_transmission_factor_max 0.745262
_exptl_transmission_factor_min 0.592620
_refine_diff_density_max 0.614
_refine_diff_density_min -0.856
_refine_diff_density_rms 0.098
_refine_ls_extinction_method none
_refine_ls_goodness_of_fit_ref 1.028
_refine_ls_hydrogen_treatment mixed
_refine_ls_matrix_type full
_refine_ls_number_parameters 486
_refine_ls_number_reflns 8104
_refine_ls_number_restraints 39
_refine_ls_restrained_S_all 1.028
_refine_ls_R_factor_all 0.0694
_refine_ls_R_factor_gt 0.0489
_refine_ls_shift/su_max 0.000
_refine_ls_shift/su_mean 0.000
_refine_ls_structure_factor_coef Fsqd
_refine_ls_weighting_details 'w=1/[\s^2^(Fo^2^)+(0.0556P)^2^] where P=(Fo^2^+2Fc^2^)/3'
_refine_ls_weighting_scheme calc
_refine_ls_wR_factor_gt 0.1076
_refine_ls_wR_factor_ref 0.1189
_reflns_Friedel_coverage 0.000
_reflns_number_gt 6320
_reflns_number_total 8104
_reflns_threshold_expression 'I > 2\s(I)'
_cod_data_source_file c6dt04769f2.cif
_cod_data_source_block 16232_Complex_1-H
_cod_depositor_comments 'Adding full bibliography for 7042071--7042076.cif.'
_cod_database_code 7042073
_shelx_shelxl_version_number 2014/7
_shelx_space_group_comment
;
The symmetry employed for this shelxl refinement is uniquely defined
by the following loop, which should always be used as a source of
symmetry information in preference to the above space-group names.
They are only intended as comments.
;
_shelx_estimated_absorpt_t_min 0.890
_shelx_estimated_absorpt_t_max 0.946
_exptl_absorpt_special_details
'The crystal under investigation was found to be non-merohedrally twinned. Orientation matrices for the two components were identified using the program Cell_Now. The two components were related by a 180 degree rotation around the real and reciprocal axes of b and c. The data were corrected for absorption using twinabs, and the structure was solved using direct methods with only the non-overlapping reflections of component 1. The structure was refined using the hklf 5 routine with all reflections of component 1, resulting in a BASF value of 0.151.'

loop_
_space_group_symop_operation_xyz
'x, y, z'
'-x, -y, -z'

loop_
_atom_site_label
_atom_site_type_symbol
_atom_site_fract_x
_atom_site_fract_y
_atom_site_fract_z
_atom_site_U_iso_or_equiv
_atom_site_adp_type
_atom_site_occupancy
_atom_site_site_symmetry_order
_atom_site_calc_flag
_atom_site_refinement_flags_posn
_atom_site_refinement_flags_adp
_atom_site_refinement_flags_occupancy
_atom_site_disorder_assembly
_atom_site_disorder_group
Rh1 Rh 0.80208(3) 0.17368(2) 0.15037(2) 0.02278(11) Uani 1 1 d . . . . .
P1 P 0.67366(9) 0.25692(8) 0.04157(8) 0.0247(2) Uani 1 1 d . . . . .
P2 P 0.70841(10) 0.04378(8) 0.29074(8) 0.0260(3) Uani 1 1 d . . . . .
P3 P 0.97095(9) 0.20244(8) 0.19431(8) 0.0254(3) Uani 1 1 d . . . . .
Al1 Al 0.70546(10) 0.28081(9) 0.25445(9) 0.0202(3) Uani 1 1 d . . . . .
N1 N 0.5742(3) 0.3371(2) 0.1902(2) 0.0219(7) Uani 1 1 d . . . . .
N2 N 0.6785(3) 0.1814(2) 0.3863(2) 0.0228(7) Uani 1 1 d . . . . .
N3 N 0.8360(3) 0.3594(2) 0.2295(3) 0.0236(8) Uani 1 1 d . . . . .
N4 N 0.6306(3) 0.3777(2) 0.3401(2) 0.0213(7) Uani 1 1 d . . . . .
C1 C 0.5047(3) 0.3866(3) 0.3366(3) 0.0224(9) Uani 1 1 d . . . . .
C2 C 0.4173(3) 0.4092(3) 0.4082(3) 0.0290(10) Uani 1 1 d . . . . .
H2 H 0.4368 0.4180 0.4658 0.035 Uiso 1 1 calc R U . . .
C3 C 0.2992(4) 0.4194(3) 0.3960(3) 0.0322(10) Uani 1 1 d . . . . .
H3 H 0.2381 0.4350 0.4452 0.039 Uiso 1 1 calc R U . . .
C4 C 0.2730(4) 0.4068(3) 0.3123(4) 0.0333(11) Uani 1 1 d . . . . .
H4 H 0.1931 0.4151 0.3034 0.040 Uiso 1 1 calc R U . . .
C5 C 0.3602(3) 0.3821(3) 0.2398(3) 0.0284(10) Uani 1 1 d . . . . .
H5 H 0.3395 0.3738 0.1825 0.034 Uiso 1 1 calc R U . . .
C6 C 0.4795(3) 0.3693(3) 0.2515(3) 0.0231(9) Uani 1 1 d . . . . .
C7 C 0.5474(3) 0.3213(3) 0.1023(3) 0.0254(9) Uani 1 1 d . . . . .
H7A H 0.5277 0.3875 0.0521 0.030 Uiso 1 1 calc R U . . .
H7B H 0.4776 0.2799 0.1239 0.030 Uiso 1 1 calc R U . . .
C8 C 0.5962(4) 0.1875(3) -0.0138(3) 0.0329(10) Uani 1 1 d . . . . .
H8 H 0.5354 0.1490 0.0437 0.040 Uiso 1 1 calc R U . . .
C9 C 0.5278(4) 0.2534(4) -0.0969(4) 0.0483(13) Uani 1 1 d . . . . .
H9A H 0.5835 0.2879 -0.1586 0.072 Uiso 1 1 calc R U . . .
H9B H 0.4764 0.3038 -0.0731 0.072 Uiso 1 1 calc R U . . .
H9C H 0.4797 0.2108 -0.1125 0.072 Uiso 1 1 calc R U . . .
C10 C 0.6787(4) 0.1070(4) -0.0469(4) 0.0493(14) Uani 1 1 d . . . . .
H10A H 0.6316 0.0590 -0.0556 0.074 Uiso 1 1 calc R U . . .
H10B H 0.7265 0.0707 0.0053 0.074 Uiso 1 1 calc R U . . .
H10C H 0.7307 0.1398 -0.1117 0.074 Uiso 1 1 calc R U . . .
C11 C 0.7334(4) 0.3658(3) -0.0702(3) 0.0309(10) Uani 1 1 d . . . . .
H11 H 0.6671 0.3984 -0.1076 0.037 Uiso 1 1 calc R U . . .
C12 C 0.7733(4) 0.4452(3) -0.0352(4) 0.0390(11) Uani 1 1 d . . . . .
H12A H 0.8022 0.5031 -0.0949 0.059 Uiso 1 1 calc R U . . .
H12B H 0.8367 0.4152 0.0038 0.059 Uiso 1 1 calc R U . . .
H12C H 0.7064 0.4680 0.0079 0.059 Uiso 1 1 calc R U . . .
C13 C 0.8324(4) 0.3346(4) -0.1454(3) 0.0444(13) Uani 1 1 d . . . . .
H13A H 0.8010 0.2922 -0.1744 0.067 Uiso 1 1 calc R U . . .
H13B H 0.8958 0.2963 -0.1096 0.067 Uiso 1 1 calc R U . . .
H13C H 0.8636 0.3952 -0.2003 0.067 Uiso 1 1 calc R U . . .
C14 C 0.6581(3) 0.3227(3) 0.4419(3) 0.0212(9) Uani 1 1 d . . . . .
C15 C 0.6651(4) 0.3696(3) 0.5108(3) 0.0301(10) Uani 1 1 d . . . . .
H15 H 0.6548 0.4412 0.4921 0.036 Uiso 1 1 calc R U . . .
C16 C 0.6874(4) 0.3111(3) 0.6073(3) 0.0347(11) Uani 1 1 d . . . . .
H16 H 0.6913 0.3422 0.6554 0.042 Uiso 1 1 calc R U . . .
C17 C 0.7036(4) 0.2076(4) 0.6324(3) 0.0359(11) Uani 1 1 d . . . . .
H17 H 0.7186 0.1677 0.6983 0.043 Uiso 1 1 calc R U . . .
C18 C 0.6985(4) 0.1599(3) 0.5629(3) 0.0306(10) Uani 1 1 d . . . . .
H18 H 0.7091 0.0883 0.5825 0.037 Uiso 1 1 calc R U . . .
C19 C 0.6777(3) 0.2171(3) 0.4643(3) 0.0239(9) Uani 1 1 d . . . . .
C20 C 0.6946(4) 0.0722(3) 0.4092(3) 0.0273(10) Uani 1 1 d . . . . .
H20A H 0.6262 0.0385 0.4594 0.033 Uiso 1 1 calc R U . . .
H20B H 0.7666 0.0463 0.4391 0.033 Uiso 1 1 calc R U . . .
C21 C 0.8017(4) -0.0769(3) 0.3198(4) 0.0406(12) Uani 1 1 d . . . . .
H21 H 0.8699 -0.0635 0.3449 0.049 Uiso 1 1 calc R U . . .
C22 C 0.7435(5) -0.1679(4) 0.4060(4) 0.0551(15) Uani 1 1 d . . . . .
H22A H 0.6797 -0.1887 0.3836 0.083 Uiso 1 1 calc R U . . .
H22B H 0.7111 -0.1488 0.4664 0.083 Uiso 1 1 calc R U . . .
H22C H 0.8025 -0.2243 0.4228 0.083 Uiso 1 1 calc R U . . .
C23 C 0.8561(5) -0.1020(4) 0.2227(4) 0.0600(16) Uani 1 1 d . . . . .
H23A H 0.7939 -0.1208 0.1970 0.090 Uiso 1 1 calc R U . . .
H23B H 0.9151 -0.1585 0.2386 0.090 Uiso 1 1 calc R U . . .
H23C H 0.8939 -0.0426 0.1706 0.090 Uiso 1 1 calc R U . . .
C24 C 0.5576(4) 0.0023(3) 0.3074(3) 0.0353(11) Uani 1 1 d . . . . .
H24 H 0.5418 -0.0522 0.3755 0.042 Uiso 1 1 calc R U . . .
C25 C 0.4655(4) 0.0901(4) 0.3101(4) 0.0440(13) Uani 1 1 d . . . . .
H25A H 0.4743 0.1429 0.2427 0.066 Uiso 1 1 calc R U . . .
H25B H 0.4776 0.1182 0.3606 0.066 Uiso 1 1 calc R U . . .
H25C H 0.3860 0.0650 0.3288 0.066 Uiso 1 1 calc R U . . .
C26 C 0.5457(5) -0.0431(4) 0.2273(4) 0.0540(15) Uani 1 1 d . . . . .
H26A H 0.4619 -0.0482 0.2286 0.081 Uiso 1 1 calc R U . . .
H26B H 0.5856 -0.1107 0.2426 0.081 Uiso 1 1 calc R U . . .
H26C H 0.5819 0.0005 0.1595 0.081 Uiso 1 1 calc R U . . .
C27 C 0.6923(3) 0.4715(3) 0.2858(3) 0.0226(9) Uani 1 1 d . . . . .
C28 C 0.6468(4) 0.5652(3) 0.2891(3) 0.0276(10) Uani 1 1 d . . . . .
H28 H 0.5698 0.5727 0.3261 0.033 Uiso 1 1 calc R U . . .
C29 C 0.7156(4) 0.6493(3) 0.2373(3) 0.0321(10) Uani 1 1 d . . . . .
H29 H 0.6857 0.7146 0.2386 0.038 Uiso 1 1 calc R U . . .
C30 C 0.8265(4) 0.6364(3) 0.1847(3) 0.0325(10) Uani 1 1 d . . . . .
H30 H 0.8738 0.6932 0.1512 0.039 Uiso 1 1 calc R U . . .
C31 C 0.8719(4) 0.5425(3) 0.1789(3) 0.0298(10) Uani 1 1 d . . . . .
H31 H 0.9484 0.5363 0.1406 0.036 Uiso 1 1 calc R U . . .
C32 C 0.8045(3) 0.4571(3) 0.2297(3) 0.0227(9) Uani 1 1 d . . . . .
C33 C 0.9551(3) 0.3384(3) 0.1809(3) 0.0256(9) Uani 1 1 d . . . . .
H33A H 1.0136 0.3540 0.2138 0.031 Uiso 1 1 calc R U . . .
H33B H 0.9688 0.3809 0.1078 0.031 Uiso 1 1 calc R U . . .
C34 C 1.1029(4) 0.2032(4) 0.0947(4) 0.0368(11) Uani 1 1 d . . . . .
H34 H 1.0845 0.2595 0.0327 0.044 Uiso 1 1 calc R U . . .
C35 C 1.2196(4) 0.2302(5) 0.1103(5) 0.0654(17) Uani 1 1 d . . . . .
H35A H 1.2743 0.2508 0.0448 0.098 Uiso 1 1 calc R U . . .
H35B H 1.2543 0.1710 0.1585 0.098 Uiso 1 1 calc R U . . .
H35C H 1.2047 0.2859 0.1375 0.098 Uiso 1 1 calc R U . . .
C36 C 1.1186(5) 0.1084(4) 0.0643(5) 0.0602(16) Uani 1 1 d . . . . .
H36A H 1.1832 0.1166 0.0057 0.090 Uiso 1 1 calc R U . . .
H36B H 1.0454 0.0988 0.0460 0.090 Uiso 1 1 calc R U . . .
H36C H 1.1372 0.0493 0.1217 0.090 Uiso 1 1 calc R U . . .
H1 H 0.881(4) 0.256(3) 0.056(3) 0.049(13) Uiso 1 1 d . . . . .
C37 C 1.055(2) 0.160(2) 0.2987(18) 0.0351(16) Uani 0.208(9) 1 d D . P A 1
H37 H 1.1271 0.2004 0.2732 0.042 Uiso 0.208(9) 1 calc R U P A 1
C38 C 0.986(3) 0.188(2) 0.3912(18) 0.053(2) Uani 0.208(9) 1 d D . P A 1
H38A H 1.0128 0.1421 0.4533 0.079 Uiso 0.208(9) 1 calc R U P A 1
H38B H 0.9013 0.1808 0.3975 0.079 Uiso 0.208(9) 1 calc R U P A 1
H38C H 0.9994 0.2577 0.3816 0.079 Uiso 0.208(9) 1 calc R U P A 1
C39 C 1.100(5) 0.048(3) 0.329(5) 0.054(3) Uani 0.208(9) 1 d D . P A 1
H39A H 1.0522 0.0089 0.3939 0.080 Uiso 0.208(9) 1 calc R U P A 1
H39B H 1.1827 0.0421 0.3366 0.080 Uiso 0.208(9) 1 calc R U P A 1
H39C H 1.0933 0.0210 0.2760 0.080 Uiso 0.208(9) 1 calc R U P A 1
C37' C 1.0060(7) 0.1355(5) 0.3269(6) 0.0351(16) Uani 0.792(9) 1 d D . P A 2
H37' H 0.9281 0.1185 0.3733 0.042 Uiso 0.792(9) 1 calc R U P A 2
C38' C 1.0662(8) 0.1975(5) 0.3708(5) 0.053(2) Uani 0.792(9) 1 d D . P A 2
H38D H 1.0715 0.1583 0.4420 0.079 Uiso 0.792(9) 1 calc R U P A 2
H38E H 1.0196 0.2609 0.3673 0.079 Uiso 0.792(9) 1 calc R U P A 2
H38F H 1.1457 0.2125 0.3309 0.079 Uiso 0.792(9) 1 calc R U P A 2
C39' C 1.0734(10) 0.0332(7) 0.3325(12) 0.054(3) Uani 0.792(9) 1 d D . P A 2
H39D H 1.0851 -0.0037 0.4026 0.080 Uiso 0.792(9) 1 calc R U P A 2
H39E H 1.1504 0.0451 0.2870 0.080 Uiso 0.792(9) 1 calc R U P A 2
H39F H 1.0277 -0.0068 0.3115 0.080 Uiso 0.792(9) 1 calc R U P A 2
C40 C -0.0150(17) 0.5843(13) 0.4028(16) 0.039(3) Uani 0.5 1 d G U P B -1
H40 H -0.0307 0.6311 0.3394 0.047 Uiso 0.5 1 calc R U P B -1
C41 C -0.0396(16) 0.4833(13) 0.4316(16) 0.037(3) Uani 0.5 1 d G U P B -1
H41 H -0.0722 0.4610 0.3880 0.044 Uiso 0.5 1 calc R U P B -1
C42 C -0.0167(16) 0.4149(12) 0.5243(16) 0.043(3) Uani 0.5 1 d G U P B -1
H42 H -0.0335 0.3458 0.5440 0.051 Uiso 0.5 1 calc R U P B -1
C43 C 0.0310(17) 0.4475(13) 0.5882(16) 0.039(3) Uani 0.5 1 d G U P B -1
H43 H 0.0467 0.4007 0.6515 0.047 Uiso 0.5 1 calc R U P B -1
C44 C 0.0556(17) 0.5485(13) 0.5593(16) 0.037(3) Uani 0.5 1 d G U P B -1
H44 H 0.0881 0.5708 0.6030 0.044 Uiso 0.5 1 calc R U P B -1
C45 C 0.0326(18) 0.6169(13) 0.4667(17) 0.043(3) Uani 0.5 1 d G U P B -1
H45 H 0.0494 0.6860 0.4470 0.051 Uiso 0.5 1 calc R U P B -1

loop_
_atom_site_aniso_label
_atom_site_aniso_U_11
_atom_site_aniso_U_22
_atom_site_aniso_U_33
_atom_site_aniso_U_23
_atom_site_aniso_U_13
_atom_site_aniso_U_12
Rh1 0.02208(18) 0.02443(19) 0.02382(19) -0.01178(14) -0.00476(13) 0.00326(13)
P1 0.0236(6) 0.0306(6) 0.0215(6) -0.0113(5) -0.0049(5) 0.0021(5)
P2 0.0316(6) 0.0205(6) 0.0271(6) -0.0105(5) -0.0034(5) -0.0021(5)
P3 0.0211(6) 0.0286(6) 0.0289(6) -0.0138(5) -0.0071(5) 0.0062(5)
Al1 0.0205(6) 0.0210(6) 0.0203(6) -0.0093(5) -0.0040(5) 0.0013(5)
N1 0.0205(18) 0.0260(18) 0.0199(18) -0.0100(15) -0.0033(14) 0.0024(14)
N2 0.0272(19) 0.0189(17) 0.0235(19) -0.0078(15) -0.0067(15) -0.0003(14)
N3 0.0180(18) 0.0261(19) 0.028(2) -0.0126(16) -0.0038(14) 0.0016(14)
N4 0.0203(17) 0.0233(18) 0.0230(19) -0.0117(15) -0.0052(14) 0.0018(14)
C1 0.021(2) 0.021(2) 0.028(2) -0.0124(18) -0.0054(17) 0.0042(16)
C2 0.026(2) 0.028(2) 0.036(3) -0.016(2) -0.0033(19) 0.0027(18)
C3 0.023(2) 0.031(2) 0.040(3) -0.016(2) 0.004(2) 0.0038(19)
C4 0.019(2) 0.032(2) 0.050(3) -0.017(2) -0.006(2) 0.0056(18)
C5 0.021(2) 0.032(2) 0.034(3) -0.014(2) -0.0102(19) 0.0059(18)
C6 0.020(2) 0.021(2) 0.027(2) -0.0088(18) -0.0019(17) 0.0001(17)
C7 0.025(2) 0.028(2) 0.021(2) -0.0060(18) -0.0078(17) 0.0019(18)
C8 0.028(2) 0.046(3) 0.031(3) -0.020(2) -0.0042(19) -0.004(2)
C9 0.042(3) 0.071(4) 0.042(3) -0.027(3) -0.018(2) 0.000(3)
C10 0.055(3) 0.058(3) 0.048(3) -0.036(3) -0.011(3) 0.005(3)
C11 0.029(2) 0.037(3) 0.022(2) -0.004(2) -0.0060(19) -0.002(2)
C12 0.038(3) 0.034(3) 0.037(3) -0.001(2) -0.010(2) -0.004(2)
C13 0.038(3) 0.060(3) 0.028(3) -0.009(2) -0.001(2) -0.005(2)
C14 0.016(2) 0.028(2) 0.018(2) -0.0076(17) -0.0002(16) -0.0010(16)
C15 0.033(3) 0.033(2) 0.025(2) -0.013(2) -0.0018(19) 0.0015(19)
C16 0.047(3) 0.039(3) 0.021(2) -0.015(2) -0.004(2) -0.006(2)
C17 0.041(3) 0.043(3) 0.023(2) -0.005(2) -0.009(2) -0.012(2)
C18 0.037(3) 0.028(2) 0.027(2) -0.007(2) -0.010(2) -0.0014(19)
C19 0.019(2) 0.029(2) 0.023(2) -0.0095(18) -0.0015(17) -0.0049(17)
C20 0.030(2) 0.026(2) 0.023(2) -0.0067(19) -0.0027(18) -0.0015(18)
C21 0.048(3) 0.026(2) 0.049(3) -0.019(2) -0.009(2) 0.010(2)
C22 0.072(4) 0.026(3) 0.056(4) -0.006(3) -0.004(3) 0.002(2)
C23 0.073(4) 0.039(3) 0.064(4) -0.026(3) 0.008(3) 0.003(3)
C24 0.037(3) 0.037(3) 0.030(3) -0.008(2) -0.004(2) -0.013(2)
C25 0.029(3) 0.047(3) 0.050(3) -0.006(3) -0.012(2) -0.008(2)
C26 0.061(4) 0.063(4) 0.047(3) -0.022(3) -0.008(3) -0.029(3)
C27 0.025(2) 0.022(2) 0.024(2) -0.0101(18) -0.0065(17) -0.0010(17)
C28 0.030(2) 0.027(2) 0.030(2) -0.016(2) -0.0071(19) 0.0022(18)
C29 0.038(3) 0.021(2) 0.042(3) -0.016(2) -0.011(2) 0.0040(19)
C30 0.042(3) 0.018(2) 0.036(3) -0.005(2) -0.008(2) -0.0085(19)
C31 0.032(2) 0.029(2) 0.031(3) -0.013(2) -0.0060(19) -0.0027(19)
C32 0.026(2) 0.025(2) 0.020(2) -0.0102(18) -0.0072(17) -0.0014(17)
C33 0.021(2) 0.029(2) 0.030(2) -0.013(2) -0.0060(18) 0.0007(18)
C34 0.026(2) 0.042(3) 0.052(3) -0.029(2) -0.004(2) -0.001(2)
C35 0.025(3) 0.085(5) 0.091(5) -0.040(4) 0.000(3) -0.006(3)
C36 0.051(3) 0.062(4) 0.074(4) -0.045(3) 0.012(3) 0.001(3)
C37 0.033(4) 0.036(4) 0.034(4) -0.005(3) -0.015(3) -0.003(3)
C38 0.064(5) 0.058(4) 0.040(4) -0.006(3) -0.031(4) -0.011(4)
C39 0.047(7) 0.047(4) 0.061(4) -0.005(4) -0.026(6) 0.007(4)
C37' 0.033(4) 0.036(4) 0.034(4) -0.005(3) -0.015(3) -0.003(3)
C38' 0.064(5) 0.058(4) 0.040(4) -0.006(3) -0.031(4) -0.011(4)
C39' 0.047(7) 0.047(4) 0.061(4) -0.005(4) -0.026(6) 0.007(4)
C40 0.022(5) 0.060(10) 0.039(5) -0.023(7) 0.008(4) -0.020(5)
C41 0.013(5) 0.064(10) 0.050(5) -0.038(7) 0.003(4) -0.018(5)
C42 0.025(5) 0.054(10) 0.059(5) -0.032(7) 0.006(4) -0.023(5)
C43 0.022(5) 0.060(10) 0.039(5) -0.023(7) 0.008(4) -0.020(5)
C44 0.013(5) 0.064(10) 0.050(5) -0.038(7) 0.003(4) -0.018(5)
C45 0.025(5) 0.054(10) 0.059(5) -0.032(7) 0.006(4) -0.023(5)

loop_
_atom_type_symbol
_atom_type_description
_atom_type_scat_dispersion_real
_atom_type_scat_dispersion_imag
_atom_type_scat_source
C C 0.0033 0.0016 'International Tables Vol C Tables 4.2.6.8 and 6.1.1.4'
H H 0.0000 0.0000 'International Tables Vol C Tables 4.2.6.8 and 6.1.1.4'
N N 0.0061 0.0033 'International Tables Vol C Tables 4.2.6.8 and 6.1.1.4'
Al Al 0.0645 0.0514 'International Tables Vol C Tables 4.2.6.8 and 6.1.1.4'
P P 0.1023 0.0942 'International Tables Vol C Tables 4.2.6.8 and 6.1.1.4'
Rh Rh -1.1178 0.9187 'International Tables Vol C Tables 4.2.6.8 and 6.1.1.4'

loop_
_geom_angle_atom_site_label_1
_geom_angle_atom_site_label_2
_geom_angle_atom_site_label_3
_geom_angle
P1 Rh1 P3 139.39(5)
P1 Rh1 P2 110.52(5)
P3 Rh1 P2 106.76(5)
P1 Rh1 Al1 86.17(5)
P3 Rh1 Al1 83.03(5)
P2 Rh1 Al1 82.75(6)
C7 P1 C11 100.28(19)
C7 P1 C8 101.13(19)
C11 P1 C8 103.8(2)
C7 P1 Rh1 112.08(13)
C11 P1 Rh1 115.43(14)
C8 P1 Rh1 121.29(15)
C20 P2 C24 100.0(2)
C20 P2 C21 101.1(2)
C24 P2 C21 103.8(2)
C20 P2 Rh1 110.50(14)
C24 P2 Rh1 126.01(15)
C21 P2 Rh1 112.15(16)
C37 P3 C34 94.1(8)
C37 P3 C33 96.8(9)
C34 P3 C33 100.1(2)
C34 P3 C37' 111.3(3)
C33 P3 C37' 104.3(2)
C37 P3 Rh1 142.2(9)
C34 P3 Rh1 112.07(15)
C33 P3 Rh1 104.49(13)
C37' P3 Rh1 121.7(2)
N1 Al1 N3 120.33(16)
N1 Al1 N2 118.14(15)
N3 Al1 N2 114.14(15)
N1 Al1 N4 81.26(13)
N3 Al1 N4 80.16(14)
N2 Al1 N4 81.25(14)
N1 Al1 Rh1 99.91(11)
N3 Al1 Rh1 96.79(11)
N2 Al1 Rh1 100.62(11)
N4 Al1 Rh1 176.90(10)
C6 N1 C7 116.0(3)
C6 N1 Al1 114.0(3)
C7 N1 Al1 126.9(2)
C19 N2 C20 117.3(3)
C19 N2 Al1 114.2(3)
C20 N2 Al1 125.7(3)
C32 N3 C33 118.2(3)
C32 N3 Al1 113.7(2)
C33 N3 Al1 125.1(3)
C1 N4 C27 114.8(3)
C1 N4 C14 113.9(3)
C27 N4 C14 114.1(3)
C1 N4 Al1 104.3(2)
C27 N4 Al1 104.1(2)
C14 N4 Al1 103.9(2)
C2 C1 C6 122.1(4)
C2 C1 N4 124.2(4)
C6 C1 N4 113.7(3)
C1 C2 C3 119.8(4)
C4 C3 C2 119.2(4)
C3 C4 C5 121.8(4)
C4 C5 C6 120.0(4)
N1 C6 C5 126.3(4)
N1 C6 C1 116.6(3)
C5 C6 C1 117.0(3)
N1 C7 P1 111.2(3)
C9 C8 C10 111.9(4)
C9 C8 P1 115.8(3)
C10 C8 P1 111.8(3)
C13 C11 C12 111.3(4)
C13 C11 P1 113.2(3)
C12 C11 P1 110.4(3)
C15 C14 C19 122.5(4)
C15 C14 N4 123.3(4)
C19 C14 N4 114.2(3)
C14 C15 C16 119.5(4)
C17 C16 C15 119.3(4)
C16 C17 C18 121.5(4)
C17 C18 C19 120.5(4)
N2 C19 C18 126.7(4)
N2 C19 C14 116.6(3)
C18 C19 C14 116.6(4)
N2 C20 P2 109.3(3)
C22 C21 C23 112.3(4)
C22 C21 P2 115.5(3)
C23 C21 P2 111.6(4)
C26 C24 C25 112.1(4)
C26 C24 P2 112.9(3)
C25 C24 P2 110.1(3)
C28 C27 C32 122.5(4)
C28 C27 N4 124.0(4)
C32 C27 N4 113.4(3)
C27 C28 C29 119.2(4)
C30 C29 C28 119.2(4)
C29 C30 C31 122.0(4)
C30 C31 C32 120.0(4)
N3 C32 C31 126.9(4)
N3 C32 C27 116.0(3)
C31 C32 C27 117.1(4)
N3 C33 P3 108.1(3)
C36 C34 C35 111.7(4)
C36 C34 P3 112.9(3)
C35 C34 P3 117.4(3)
C38 C37 C39 112(2)
C38 C37 P3 110.8(18)
C39 C37 P3 115(3)
C39' C37' C38' 112.2(6)
C39' C37' P3 109.9(7)
C38' C37' P3 116.7(5)
C41 C40 C45 120.0
C42 C41 C40 120.0
C41 C42 C43 120.0
C44 C43 C42 120.0
C43 C44 C45 120.0
C44 C45 C40 120.0

loop_
_geom_bond_atom_site_label_1
_geom_bond_atom_site_label_2
_geom_bond_distance
Rh1 P1 2.2949(14)
Rh1 P3 2.3056(15)
Rh1 P2 2.3511(14)
Rh1 Al1 2.4974(14)
P1 C7 1.848(4)
P1 C11 1.857(4)
P1 C8 1.867(4)
P2 C20 1.845(4)
P2 C24 1.858(4)
P2 C21 1.867(4)
P3 C37 1.84(3)
P3 C34 1.852(5)
P3 C33 1.856(4)
P3 C37' 1.898(7)
Al1 N1 1.889(3)
Al1 N3 1.892(3)
Al1 N2 1.895(3)
Al1 N4 2.140(3)
N1 C6 1.390(5)
N1 C7 1.452(5)
N2 C19 1.377(5)
N2 C20 1.458(5)
N3 C32 1.387(5)
N3 C33 1.454(5)
N4 C1 1.462(5)
N4 C27 1.466(5)
N4 C14 1.466(5)
C1 C2 1.373(5)
C1 C6 1.415(5)
C2 C3 1.402(5)
C3 C4 1.370(6)
C4 C5 1.393(6)
C5 C6 1.412(5)
C8 C9 1.529(6)
C8 C10 1.536(6)
C11 C13 1.533(6)
C11 C12 1.539(6)
C14 C15 1.390(5)
C14 C19 1.412(5)
C15 C16 1.392(6)
C16 C17 1.378(6)
C17 C18 1.400(6)
C18 C19 1.407(6)
C21 C22 1.538(7)
C21 C23 1.539(7)
C24 C26 1.535(6)
C24 C25 1.540(6)
C27 C28 1.379(5)
C27 C32 1.409(5)
C28 C29 1.401(6)
C29 C30 1.371(6)
C30 C31 1.391(6)
C31 C32 1.405(6)
C34 C36 1.532(6)
C34 C35 1.533(6)
C37 C38 1.542(18)
C37 C39 1.545(18)
C37' C39' 1.541(8)
C37' C38' 1.545(8)
C40 C41 1.3900
C40 C45 1.3900
C41 C42 1.3900
C42 C43 1.3900
C43 C44 1.3900
C44 C45 1.3900

loop_
_geom_torsion_atom_site_label_1
_geom_torsion_atom_site_label_2
_geom_torsion_atom_site_label_3
_geom_torsion_atom_site_label_4
_geom_torsion
N3 Al1 N1 C6 -99.4(3)
N2 Al1 N1 C6 48.8(3)
N4 Al1 N1 C6 -26.3(3)
Rh1 Al1 N1 C6 156.6(3)
N3 Al1 N1 C7 101.6(3)
N2 Al1 N1 C7 -110.1(3)
N4 Al1 N1 C7 174.8(3)
Rh1 Al1 N1 C7 -2.3(3)
N1 Al1 N2 C19 -101.3(3)
N3 Al1 N2 C19 48.8(3)
N4 Al1 N2 C19 -26.2(3)
Rh1 Al1 N2 C19 151.3(2)
N1 Al1 N2 C20 98.4(3)
N3 Al1 N2 C20 -111.5(3)
N4 Al1 N2 C20 173.5(3)
Rh1 Al1 N2 C20 -9.0(3)
N1 Al1 N3 C32 43.4(3)
N2 Al1 N3 C32 -106.0(3)
N4 Al1 N3 C32 -30.3(3)
Rh1 Al1 N3 C32 149.1(3)
N1 Al1 N3 C33 -116.2(3)
N2 Al1 N3 C33 94.3(3)
N4 Al1 N3 C33 170.0(3)
Rh1 Al1 N3 C33 -10.5(3)
C27 N4 C1 C2 -91.5(5)
C14 N4 C1 C2 42.7(5)
Al1 N4 C1 C2 155.3(4)
C27 N4 C1 C6 88.7(4)
C14 N4 C1 C6 -137.1(3)
Al1 N4 C1 C6 -24.5(4)
C6 C1 C2 C3 -2.3(6)
N4 C1 C2 C3 177.8(4)
C1 C2 C3 C4 -0.1(6)
C2 C3 C4 C5 1.3(7)
C3 C4 C5 C6 0.0(7)
C7 N1 C6 C5 4.0(6)
Al1 N1 C6 C5 -157.3(3)
C7 N1 C6 C1 -179.0(3)
Al1 N1 C6 C1 19.7(4)
C4 C5 C6 N1 174.6(4)
C4 C5 C6 C1 -2.4(6)
C2 C1 C6 N1 -173.7(4)
N4 C1 C6 N1 6.1(5)
C2 C1 C6 C5 3.6(6)
N4 C1 C6 C5 -176.6(3)
C6 N1 C7 P1 -169.6(3)
Al1 N1 C7 P1 -11.1(4)
C11 P1 C7 N1 -102.7(3)
C8 P1 C7 N1 150.9(3)
Rh1 P1 C7 N1 20.3(3)
C7 P1 C8 C9 64.2(4)
C11 P1 C8 C9 -39.5(4)
Rh1 P1 C8 C9 -171.2(3)
C7 P1 C8 C10 -166.2(3)
C11 P1 C8 C10 90.2(4)
Rh1 P1 C8 C10 -41.6(4)
C7 P1 C11 C13 -172.7(3)
C8 P1 C11 C13 -68.4(3)
Rh1 P1 C11 C13 66.7(3)
C7 P1 C11 C12 61.7(3)
C8 P1 C11 C12 165.9(3)
Rh1 P1 C11 C12 -58.9(3)
C1 N4 C14 C15 -91.2(4)
C27 N4 C14 C15 43.3(5)
Al1 N4 C14 C15 156.0(3)
C1 N4 C14 C19 89.2(4)
C27 N4 C14 C19 -136.3(3)
Al1 N4 C14 C19 -23.6(4)
C19 C14 C15 C16 -2.8(6)
N4 C14 C15 C16 177.6(4)
C14 C15 C16 C17 0.9(6)
C15 C16 C17 C18 0.2(7)
C16 C17 C18 C19 0.7(7)
C20 N2 C19 C18 4.4(6)
Al1 N2 C19 C18 -157.7(3)
C20 N2 C19 C14 -177.9(3)
Al1 N2 C19 C14 20.0(4)
C17 C18 C19 N2 175.2(4)
C17 C18 C19 C14 -2.5(6)
C15 C14 C19 N2 -174.4(4)
N4 C14 C19 N2 5.2(5)
C15 C14 C19 C18 3.6(6)
N4 C14 C19 C18 -176.8(3)
C19 N2 C20 P2 -174.0(3)
Al1 N2 C20 P2 -14.3(4)
C24 P2 C20 N2 -101.9(3)
C21 P2 C20 N2 151.7(3)
Rh1 P2 C20 N2 32.8(3)
C20 P2 C21 C22 66.3(4)
C24 P2 C21 C22 -37.0(4)
Rh1 P2 C21 C22 -175.9(3)
C20 P2 C21 C23 -163.8(4)
C24 P2 C21 C23 92.9(4)
Rh1 P2 C21 C23 -46.0(4)
C20 P2 C24 C26 -171.0(4)
C21 P2 C24 C26 -66.8(4)
Rh1 P2 C24 C26 64.4(4)
C20 P2 C24 C25 62.9(3)
C21 P2 C24 C25 167.1(3)
Rh1 P2 C24 C25 -61.7(4)
C1 N4 C27 C28 42.1(5)
C14 N4 C27 C28 -92.0(4)
Al1 N4 C27 C28 155.4(3)
C1 N4 C27 C32 -138.5(3)
C14 N4 C27 C32 87.4(4)
Al1 N4 C27 C32 -25.2(4)
C32 C27 C28 C29 -1.9(6)
N4 C27 C28 C29 177.5(4)
C27 C28 C29 C30 -0.1(6)
C28 C29 C30 C31 1.7(7)
C29 C30 C31 C32 -1.4(7)
C33 N3 C32 C31 6.7(6)
Al1 N3 C32 C31 -154.5(3)
C33 N3 C32 C27 -174.3(3)
Al1 N3 C32 C27 24.5(4)
C30 C31 C32 N3 178.5(4)
C30 C31 C32 C27 -0.5(6)
C28 C27 C32 N3 -176.9(4)
N4 C27 C32 N3 3.6(5)
C28 C27 C32 C31 2.2(6)
N4 C27 C32 C31 -177.3(3)
C32 N3 C33 P3 179.3(3)
Al1 N3 C33 P3 -21.9(4)
C37 P3 C33 N3 -102.4(8)
C34 P3 C33 N3 162.2(3)
C37' P3 C33 N3 -82.6(4)
Rh1 P3 C33 N3 46.1(3)
C37 P3 C34 C36 99.4(10)
C33 P3 C34 C36 -163.0(4)
C37' P3 C34 C36 87.3(4)
Rh1 P3 C34 C36 -52.7(4)
C37 P3 C34 C35 -32.8(10)
C33 P3 C34 C35 64.9(4)
C37' P3 C34 C35 -44.9(5)
Rh1 P3 C34 C35 175.1(3)
C34 P3 C37 C38 158(2)
C33 P3 C37 C38 58(2)
Rh1 P3 C37 C38 -67(3)
C34 P3 C37 C39 -74(3)
C33 P3 C37 C39 -174(3)
Rh1 P3 C37 C39 61(3)
C34 P3 C37' C39' -48.3(6)
C33 P3 C37' C39' -155.3(6)
Rh1 P3 C37' C39' 87.3(6)
C34 P3 C37' C38' 80.9(7)
C33 P3 C37' C38' -26.1(7)
Rh1 P3 C37' C38' -143.6(6)
C45 C40 C41 C42 0.0
C40 C41 C42 C43 0.0
C41 C42 C43 C44 0.0
C42 C43 C44 C45 0.0
C43 C44 C45 C40 0.0
C41 C40 C45 C44 0.0
